data_4511629
loop_
_publ_author_name
'Wucher, Philipp'
'Schwaderer, Judith B.'
'Mecking, Stefan'

_publ_section_title
;
 Solid-Supported Single-Component Pd(II) Catalysts for Polar Monomer
 Insertion Copolymerization
;
_journal_issue 8
_journal_name_full 'ACS Catalysis'
_journal_page_first 2672
_journal_paper_doi 10.1021/cs5005954
_journal_volume 4
_journal_year 2014
_chemical_formula_moiety 'C26 H26 N O5 P Pd S'
_chemical_formula_sum 'C26 H26 N O5 P Pd S'
_chemical_formula_weight 601.91
_chemical_name_systematic
; 
 ? 
;
_space_group_IT_number 14
_symmetry_cell_setting monoclinic
_symmetry_space_group_name_Hall '-P 2ybc'
_symmetry_space_group_name_H-M 'P 1 21/c 1'
_atom_sites_solution_hydrogens geom
_atom_sites_solution_primary heavy
_atom_sites_solution_secondary difmap
_audit_creation_method SHELXL-97
_cell_angle_alpha 90.00
_cell_angle_beta 106.094(4)
_cell_angle_gamma 90.00
_cell_formula_units_Z 4
_cell_length_a 9.5988(5)
_cell_length_b 8.6559(3)
_cell_length_c 29.9833(16)
_cell_measurement_reflns_used 31548
_cell_measurement_temperature 100(2)
_cell_measurement_theta_max 26.73
_cell_measurement_theta_min 2.21
_cell_volume 2393.6(2)
_computing_cell_refinement 'STOE X-AREA'
_computing_data_collection 'STOE X-AREA'
_computing_data_reduction 'STOE X-RED32'
_computing_structure_refinement 'SHELXL-97 (Sheldrick, 1997)'
_computing_structure_solution 'SHELXS-97 (Sheldrick, 1990)'
_diffrn_ambient_temperature 100(2)
_diffrn_detector_area_resol_mean 6.67
_diffrn_measured_fraction_theta_full 0.994
_diffrn_measured_fraction_theta_max 0.994
_diffrn_measurement_device_type 'STOE IPDS 2T'
_diffrn_measurement_method 'rotation method'
_diffrn_radiation_monochromator graphite
_diffrn_radiation_source 'fine-focus sealed tube'
_diffrn_radiation_type MoK\a
_diffrn_radiation_wavelength 0.71073
_diffrn_reflns_av_R_equivalents 0.0837
_diffrn_reflns_av_sigmaI/netI 0.0411
_diffrn_reflns_limit_h_max 11
_diffrn_reflns_limit_h_min -11
_diffrn_reflns_limit_k_max 10
_diffrn_reflns_limit_k_min -10
_diffrn_reflns_limit_l_max 37
_diffrn_reflns_limit_l_min -37
_diffrn_reflns_number 32422
_diffrn_reflns_theta_full 26.26
_diffrn_reflns_theta_max 26.26
_diffrn_reflns_theta_min 2.21
_exptl_absorpt_coefficient_mu 0.969
_exptl_absorpt_correction_T_max 0.8613
_exptl_absorpt_correction_T_min 0.7059
_exptl_absorpt_correction_type integration
_exptl_absorpt_process_details 'STOE X-RED32'
_exptl_crystal_colour colorless
_exptl_crystal_density_diffrn 1.670
_exptl_crystal_density_method 'not measured'
_exptl_crystal_description prism
_exptl_crystal_F_000 1224
_exptl_crystal_size_max 0.3
_exptl_crystal_size_mid 0.25
_exptl_crystal_size_min 0.2
_refine_diff_density_max 0.630
_refine_diff_density_min -1.299
_refine_diff_density_rms 0.087
_refine_ls_extinction_method none
_refine_ls_goodness_of_fit_ref 1.042
_refine_ls_hydrogen_treatment mixed
_refine_ls_matrix_type full
_refine_ls_number_parameters 320
_refine_ls_number_reflns 4797
_refine_ls_number_restraints 0
_refine_ls_restrained_S_all 1.042
_refine_ls_R_factor_all 0.0463
_refine_ls_R_factor_gt 0.0344
_refine_ls_shift/su_max 0.001
_refine_ls_shift/su_mean 0.000
_refine_ls_structure_factor_coef Fsqd
_refine_ls_weighting_details 'calc w=1/[\s^2^(Fo^2^)+(0.0571P)^2^+0.0684P] where P=(Fo^2^+2Fc^2^)/3'
_refine_ls_weighting_scheme calc
_refine_ls_wR_factor_gt 0.0852
_refine_ls_wR_factor_ref 0.0901
_reflns_number_gt 3977
_reflns_number_total 4797
_reflns_threshold_expression >2sigma(I)
_cod_data_source_file cs5005954_si_002.cif
_cod_data_source_block d:\arbenzohpdpyr
_cod_depositor_comments 'Adding full bibliography for 4511628--4511631.cif.'
_cod_original_sg_symbol_H-M 'P 21/c'
_cod_database_code 4511629

loop_
_symmetry_equiv_pos_as_xyz
'x, y, z'
'-x, y+1/2, -z+1/2'
'-x, -y, -z'
'x, -y-1/2, z-1/2'

loop_
_atom_site_label
_atom_site_type_symbol
_atom_site_fract_x
_atom_site_fract_y
_atom_site_fract_z
_atom_site_U_iso_or_equiv
_atom_site_adp_type
_atom_site_occupancy
_atom_site_symmetry_multiplicity
_atom_site_calc_flag
_atom_site_refinement_flags
C1 C 0.5750(3) 0.1158(3) 0.81107(10) 0.0256(6) Uani 1 1 d .
C2 C 0.6839(3) 0.1878(3) 0.84604(10) 0.0249(6) Uani 1 1 d .
C3 C 0.8258(3) 0.1783(4) 0.84284(11) 0.0273(6) Uani 1 1 d .
H3A H 0.9018 0.2243 0.8664 0.033 Uiso 1 1 calc R
C4 C 0.8588(3) 0.1034(4) 0.80618(11) 0.0295(6) Uani 1 1 d .
H4A H 0.9565 0.0971 0.8050 0.035 Uiso 1 1 calc R
C5 C 0.7487(3) 0.0374(4) 0.77112(11) 0.0296(6) Uani 1 1 d .
H5A H 0.7704 -0.0111 0.7454 0.036 Uiso 1 1 calc R
C6 C 0.6069(3) 0.0430(4) 0.77392(11) 0.0281(6) Uani 1 1 d .
H6A H 0.5314 -0.0033 0.7503 0.034 Uiso 1 1 calc R
C7 C 0.6887(3) 0.1641(4) 0.94330(10) 0.0259(6) Uani 1 1 d .
C8 C 0.6329(3) 0.1959(4) 0.98074(11) 0.0297(7) Uani 1 1 d .
H8A H 0.5748 0.2852 0.9801 0.036 Uiso 1 1 calc R
C9 C 0.6618(3) 0.0979(4) 1.01879(11) 0.0320(7) Uani 1 1 d .
H9A H 0.6243 0.1221 1.0441 0.038 Uiso 1 1 calc R
C10 C 0.7441(3) -0.0344(4) 1.02061(11) 0.0304(7) Uani 1 1 d .
C11 C 0.7981(4) -0.0661(4) 0.98306(12) 0.0387(8) Uani 1 1 d .
H11A H 0.8545 -0.1566 0.9835 0.046 Uiso 1 1 calc R
C12 C 0.7717(4) 0.0313(4) 0.94507(12) 0.0359(7) Uani 1 1 d .
H12A H 0.8105 0.0073 0.9200 0.043 Uiso 1 1 calc R
C13 C 0.7726(4) -0.1412(4) 1.06175(12) 0.0374(8) Uani 1 1 d .
H13B H 0.6805 -0.1910 1.0626 0.045 Uiso 1 1 calc R
H13A H 0.8401 -0.2236 1.0580 0.045 Uiso 1 1 calc R
C14 C 0.7966(3) 0.4366(4) 0.90707(11) 0.0286(6) Uani 1 1 d .
C15 C 0.7799(3) 0.5705(4) 0.88016(11) 0.0299(7) Uani 1 1 d .
C16 C 0.8875(4) 0.6835(4) 0.88900(12) 0.0344(7) Uani 1 1 d .
H16A H 0.8732 0.7772 0.8718 0.041 Uiso 1 1 calc R
C17 C 1.0161(4) 0.6569(5) 0.92339(12) 0.0378(8) Uani 1 1 d .
H17A H 1.0908 0.7324 0.9293 0.045 Uiso 1 1 calc R
C18 C 1.0365(3) 0.5226(4) 0.94892(12) 0.0368(8) Uani 1 1 d .
H18A H 1.1260 0.5043 0.9716 0.044 Uiso 1 1 calc R
C19 C 0.9258(3) 0.4135(4) 0.94145(11) 0.0327(7) Uani 1 1 d .
H19A H 0.9387 0.3228 0.9600 0.039 Uiso 1 1 calc R
C20 C 0.6206(4) 0.7273(4) 0.82314(13) 0.0382(8) Uani 1 1 d .
H20A H 0.6844 0.7470 0.8033 0.046 Uiso 1 1 calc R
H20B H 0.6347 0.8082 0.8469 0.046 Uiso 1 1 calc R
H20C H 0.5194 0.7277 0.8042 0.046 Uiso 1 1 calc R
C21 C 0.4974(3) 0.5595(3) 0.93149(10) 0.0235(6) Uani 1 1 d .
H21C H 0.5885 0.5217 0.9524 0.028 Uiso 1 1 calc R
H21B H 0.4232 0.5645 0.9482 0.028 Uiso 1 1 calc R
H21A H 0.5125 0.6627 0.9203 0.028 Uiso 1 1 calc R
C22 C 0.2308(3) 0.6794(4) 0.83866(11) 0.0298(7) Uani 1 1 d .
H22A H 0.3154 0.7390 0.8517 0.036 Uiso 1 1 calc R
C23 C 0.1117(3) 0.7508(4) 0.80881(11) 0.0315(7) Uani 1 1 d .
H23A H 0.1148 0.8572 0.8014 0.038 Uiso 1 1 calc R
C24 C -0.0123(3) 0.6637(4) 0.78994(11) 0.0312(7) Uani 1 1 d .
H24A H -0.0941 0.7086 0.7685 0.037 Uiso 1 1 calc R
C25 C -0.0148(3) 0.5099(4) 0.80292(11) 0.0303(7) Uani 1 1 d .
H25A H -0.0997 0.4493 0.7916 0.036 Uiso 1 1 calc R
C26 C 0.1090(3) 0.4464(4) 0.83278(11) 0.0283(6) Uani 1 1 d .
H26A H 0.1074 0.3411 0.8415 0.034 Uiso 1 1 calc R
N1 N 0.2311(3) 0.5288(3) 0.84984(9) 0.0269(5) Uani 1 1 d .
O1 O 0.3428(2) 0.2655(3) 0.81429(7) 0.0292(5) Uani 1 1 d .
O2 O 0.4032(2) 0.0273(3) 0.85880(8) 0.0298(5) Uani 1 1 d .
O3 O 0.3114(2) 0.0211(3) 0.77426(8) 0.0329(5) Uani 1 1 d .
O4 O 0.8333(3) -0.0634(3) 1.10476(8) 0.0416(6) Uani 1 1 d .
H27 H 0.781(5) -0.0526(11) 1.1157(11) 0.08(2) Uiso 1 1 calc R
O5 O 0.6544(2) 0.5813(3) 0.84499(8) 0.0318(5) Uani 1 1 d .
P1 P 0.64789(8) 0.29691(9) 0.89437(3) 0.02474(17) Uani 1 1 d .
Pd1 Pd 0.42907(2) 0.40846(3) 0.874938(8) 0.02465(9) Uani 1 1 d .
S1 S 0.39334(8) 0.10369(9) 0.81465(3) 0.02647(17) Uani 1 1 d .

loop_
_atom_site_aniso_label
_atom_site_aniso_U_11
_atom_site_aniso_U_22
_atom_site_aniso_U_33
_atom_site_aniso_U_23
_atom_site_aniso_U_13
_atom_site_aniso_U_12
C1 0.0239(14) 0.0249(16) 0.0290(15) 0.0026(12) 0.0090(11) 0.0003(11)
C2 0.0237(14) 0.0226(15) 0.0291(14) 0.0000(12) 0.0085(11) 0.0018(11)
C3 0.0227(14) 0.0286(17) 0.0316(15) 0.0009(13) 0.0090(12) 0.0007(12)
C4 0.0265(14) 0.0306(17) 0.0325(16) 0.0011(13) 0.0102(12) 0.0011(12)
C5 0.0309(15) 0.0299(16) 0.0314(15) 0.0007(13) 0.0145(12) 0.0023(13)
C6 0.0290(15) 0.0271(16) 0.0284(15) 0.0017(12) 0.0082(12) -0.0008(12)
C7 0.0206(13) 0.0309(16) 0.0261(14) 0.0010(12) 0.0065(11) 0.0006(12)
C8 0.0268(14) 0.0308(17) 0.0333(16) -0.0030(13) 0.0114(12) 0.0016(12)
C9 0.0310(15) 0.0383(19) 0.0285(15) 0.0011(14) 0.0113(12) 0.0026(14)
C10 0.0264(14) 0.0357(17) 0.0302(15) 0.0024(13) 0.0095(12) 0.0010(13)
C11 0.0429(19) 0.041(2) 0.0358(17) 0.0060(15) 0.0165(14) 0.0170(16)
C12 0.0395(18) 0.0394(19) 0.0325(17) 0.0030(14) 0.0164(14) 0.0114(15)
C13 0.0366(17) 0.043(2) 0.0348(17) 0.0075(15) 0.0134(14) 0.0089(15)
C14 0.0235(14) 0.0315(17) 0.0322(15) -0.0062(13) 0.0100(12) -0.0010(12)
C15 0.0276(15) 0.0324(18) 0.0320(15) -0.0061(13) 0.0122(12) 0.0016(13)
C16 0.0356(17) 0.0333(19) 0.0398(18) -0.0055(14) 0.0196(14) -0.0049(14)
C17 0.0332(17) 0.044(2) 0.0398(18) -0.0135(16) 0.0162(14) -0.0102(15)
C18 0.0246(15) 0.048(2) 0.0377(17) -0.0127(16) 0.0079(13) -0.0031(14)
C19 0.0277(15) 0.0398(19) 0.0310(15) -0.0041(14) 0.0088(12) -0.0003(14)
C20 0.0393(18) 0.0312(18) 0.0464(19) 0.0058(15) 0.0158(15) 0.0009(14)
C21 0.0189(13) 0.0197(14) 0.0354(15) -0.0004(12) 0.0137(11) 0.0057(10)
C22 0.0249(14) 0.0317(18) 0.0347(16) -0.0020(13) 0.0111(12) -0.0006(12)
C23 0.0280(15) 0.0301(17) 0.0387(17) 0.0036(14) 0.0132(13) 0.0025(13)
C24 0.0248(14) 0.0366(18) 0.0339(16) 0.0024(14) 0.0111(12) 0.0068(13)
C25 0.0214(14) 0.0365(18) 0.0349(16) -0.0024(14) 0.0110(12) -0.0008(12)
C26 0.0226(14) 0.0306(17) 0.0334(16) 0.0025(13) 0.0107(12) 0.0015(12)
N1 0.0228(12) 0.0283(14) 0.0312(13) -0.0013(11) 0.0101(10) 0.0013(10)
O1 0.0235(10) 0.0305(12) 0.0323(11) -0.0015(9) 0.0054(8) 0.0022(9)
O2 0.0256(10) 0.0316(12) 0.0342(11) 0.0014(10) 0.0119(9) 0.0000(9)
O3 0.0236(10) 0.0378(13) 0.0367(12) -0.0071(10) 0.0071(9) -0.0042(9)
O4 0.0308(12) 0.0631(19) 0.0314(12) 0.0044(11) 0.0094(10) 0.0052(11)
O5 0.0294(11) 0.0306(12) 0.0342(11) 0.0049(9) 0.0066(9) -0.0018(9)
P1 0.0211(3) 0.0269(4) 0.0265(4) -0.0008(3) 0.0072(3) 0.0015(3)
Pd1 0.02050(12) 0.02625(14) 0.02800(13) -0.00008(9) 0.00806(9) 0.00153(9)
S1 0.0219(3) 0.0281(4) 0.0300(4) -0.0020(3) 0.0081(3) -0.0007(3)

loop_
_atom_type_symbol
_atom_type_description
_atom_type_scat_dispersion_real
_atom_type_scat_dispersion_imag
_atom_type_scat_source
C C 0.0033 0.0016 'International Tables Vol C Tables 4.2.6.8 and 6.1.1.4'
H H 0.0000 0.0000 'International Tables Vol C Tables 4.2.6.8 and 6.1.1.4'
N N 0.0061 0.0033 'International Tables Vol C Tables 4.2.6.8 and 6.1.1.4'
O O 0.0106 0.0060 'International Tables Vol C Tables 4.2.6.8 and 6.1.1.4'
P P 0.1023 0.0942 'International Tables Vol C Tables 4.2.6.8 and 6.1.1.4'
Pd Pd -0.9988 1.0072 'International Tables Vol C Tables 4.2.6.8 and 6.1.1.4'
S S 0.1246 0.1234 'International Tables Vol C Tables 4.2.6.8 and 6.1.1.4'

loop_
_geom_angle_atom_site_label_1
_geom_angle_atom_site_label_2
_geom_angle_atom_site_label_3
_geom_angle
C6 C1 C2 121.1(3)
C6 C1 S1 117.4(2)
C2 C1 S1 121.3(2)
C3 C2 C1 117.5(3)
C3 C2 P1 119.0(2)
C1 C2 P1 123.5(2)
C4 C3 C2 121.6(3)
C3 C4 C5 119.9(3)
C6 C5 C4 119.5(3)
C1 C6 C5 120.2(3)
C12 C7 C8 118.3(3)
C12 C7 P1 123.1(2)
C8 C7 P1 118.6(2)
C9 C8 C7 120.4(3)
C10 C9 C8 121.4(3)
C9 C10 C11 117.9(3)
C9 C10 C13 120.9(3)
C11 C10 C13 121.2(3)
C12 C11 C10 121.5(3)
C11 C12 C7 120.5(3)
O4 C13 C10 112.7(3)
C19 C14 C15 118.9(3)
C19 C14 P1 123.0(3)
C15 C14 P1 118.1(2)
O5 C15 C16 123.1(3)
O5 C15 C14 116.0(3)
C16 C15 C14 120.8(3)
C17 C16 C15 118.9(3)
C18 C17 C16 120.8(3)
C17 C18 C19 120.0(3)
C14 C19 C18 120.4(3)
N1 C22 C23 122.5(3)
C22 C23 C24 118.7(3)
C25 C24 C23 119.0(3)
C26 C25 C24 118.8(3)
N1 C26 C25 122.4(3)
C22 N1 C26 118.5(3)
C22 N1 Pd1 120.34(19)
C26 N1 Pd1 118.5(2)
S1 O1 Pd1 119.09(12)
C15 O5 C20 117.2(3)
C7 P1 C14 105.60(15)
C7 P1 C2 105.38(14)
C14 P1 C2 101.36(14)
C7 P1 Pd1 117.35(10)
C14 P1 Pd1 113.04(11)
C2 P1 Pd1 112.58(10)
C21 Pd1 N1 91.70(10)
C21 Pd1 O1 175.11(9)
N1 Pd1 O1 83.45(9)
C21 Pd1 P1 89.87(8)
N1 Pd1 P1 172.63(7)
O1 Pd1 P1 94.86(6)
O3 S1 O2 114.94(14)
O3 S1 O1 111.24(13)
O2 S1 O1 111.95(13)
O3 S1 C1 107.12(14)
O2 S1 C1 105.27(13)
O1 S1 C1 105.56(14)

loop_
_geom_bond_atom_site_label_1
_geom_bond_atom_site_label_2
_geom_bond_distance
C1 C6 1.386(4)
C1 C2 1.405(4)
C1 S1 1.779(3)
C2 C3 1.394(4)
C2 P1 1.841(3)
C3 C4 1.386(4)
C4 C5 1.390(5)
C5 C6 1.387(4)
C7 C12 1.391(5)
C7 C8 1.399(4)
C7 P1 1.819(3)
C8 C9 1.386(5)
C9 C10 1.384(5)
C10 C11 1.391(5)
C10 C13 1.505(5)
C11 C12 1.383(5)
C13 O4 1.428(4)
C14 C19 1.390(4)
C14 C15 1.396(5)
C14 P1 1.828(3)
C15 O5 1.367(4)
C15 C16 1.394(5)
C16 C17 1.391(5)
C17 C18 1.376(6)
C18 C19 1.392(5)
C20 O5 1.419(4)
C21 Pd1 2.097(3)
C22 N1 1.346(4)
C22 C23 1.387(5)
C23 C24 1.390(5)
C24 C25 1.389(5)
C25 C26 1.387(4)
C26 N1 1.346(4)
N1 Pd1 2.114(2)
O1 S1 1.481(2)
O1 Pd1 2.166(2)
O2 S1 1.459(2)
O3 S1 1.438(2)
P1 Pd1 2.2372(8)

loop_
_geom_torsion_atom_site_label_1
_geom_torsion_atom_site_label_2
_geom_torsion_atom_site_label_3
_geom_torsion_atom_site_label_4
_geom_torsion
C6 C1 C2 C3 -2.3(4)
S1 C1 C2 C3 173.6(2)
C6 C1 C2 P1 176.1(2)
S1 C1 C2 P1 -8.1(4)
C1 C2 C3 C4 1.2(5)
P1 C2 C3 C4 -177.2(2)
C2 C3 C4 C5 1.0(5)
C3 C4 C5 C6 -2.0(5)
C2 C1 C6 C5 1.2(5)
S1 C1 C6 C5 -174.8(2)
C4 C5 C6 C1 1.0(5)
C12 C7 C8 C9 0.8(5)
P1 C7 C8 C9 -179.8(2)
C7 C8 C9 C10 -1.0(5)
C8 C9 C10 C11 0.4(5)
C8 C9 C10 C13 -179.0(3)
C9 C10 C11 C12 0.3(5)
C13 C10 C11 C12 179.7(3)
C10 C11 C12 C7 -0.5(6)
C8 C7 C12 C11 -0.1(5)
P1 C7 C12 C11 -179.5(3)
C9 C10 C13 O4 -53.8(4)
C11 C10 C13 O4 126.9(4)
C19 C14 C15 O5 175.8(3)
P1 C14 C15 O5 -2.8(4)
C19 C14 C15 C16 -3.3(4)
P1 C14 C15 C16 178.1(2)
O5 C15 C16 C17 -175.3(3)
C14 C15 C16 C17 3.8(5)
C15 C16 C17 C18 -1.1(5)
C16 C17 C18 C19 -2.0(5)
C15 C14 C19 C18 0.1(5)
P1 C14 C19 C18 178.7(2)
C17 C18 C19 C14 2.5(5)
N1 C22 C23 C24 0.3(5)
C22 C23 C24 C25 2.4(5)
C23 C24 C25 C26 -2.8(4)
C24 C25 C26 N1 0.4(5)
C23 C22 N1 C26 -2.7(4)
C23 C22 N1 Pd1 158.4(2)
C25 C26 N1 C22 2.3(4)
C25 C26 N1 Pd1 -159.2(2)
C16 C15 O5 C20 -13.3(4)
C14 C15 O5 C20 167.7(3)
C12 C7 P1 C14 -89.0(3)
C8 C7 P1 C14 91.7(3)
C12 C7 P1 C2 17.8(3)
C8 C7 P1 C2 -161.5(2)
C12 C7 P1 Pd1 144.0(3)
C8 C7 P1 Pd1 -35.3(3)
C19 C14 P1 C7 14.2(3)
C15 C14 P1 C7 -167.3(2)
C19 C14 P1 C2 -95.5(3)
C15 C14 P1 C2 83.0(3)
C19 C14 P1 Pd1 143.7(2)
C15 C14 P1 Pd1 -37.7(3)
C3 C2 P1 C7 -82.8(3)
C1 C2 P1 C7 98.9(3)
C3 C2 P1 C14 27.1(3)
C1 C2 P1 C14 -151.2(3)
C3 C2 P1 Pd1 148.2(2)
C1 C2 P1 Pd1 -30.2(3)
C22 N1 Pd1 C21 59.4(2)
C26 N1 Pd1 C21 -139.4(2)
C22 N1 Pd1 O1 -120.0(2)
C26 N1 Pd1 O1 41.2(2)
C22 N1 Pd1 P1 -42.8(7)
C26 N1 Pd1 P1 118.3(5)
S1 O1 Pd1 C21 -161.7(11)
S1 O1 Pd1 N1 -154.56(15)
S1 O1 Pd1 P1 32.66(14)
C7 P1 Pd1 C21 76.57(14)
C14 P1 Pd1 C21 -46.72(14)
C2 P1 Pd1 C21 -160.85(13)
C7 P1 Pd1 N1 179(11)
C14 P1 Pd1 N1 55.6(6)
C2 P1 Pd1 N1 -58.5(6)
C7 P1 Pd1 O1 -104.64(13)
C14 P1 Pd1 O1 132.06(12)
C2 P1 Pd1 O1 17.94(12)
Pd1 O1 S1 O3 172.58(13)
Pd1 O1 S1 O2 42.44(17)
Pd1 O1 S1 C1 -71.56(16)
C6 C1 S1 O3 -2.8(3)
C2 C1 S1 O3 -178.8(2)
C6 C1 S1 O2 120.0(3)
C2 C1 S1 O2 -56.0(3)
C6 C1 S1 O1 -121.4(2)
C2 C1 S1 O1 62.6(3)
